data_2209611
loop_
_publ_author_name
'Sui, Ai-Xiang'
'Zhu, Gang'
'Tang, Zong-Xun'

_publ_section_title
;
 Chlorobis(1,10-phenanthroline-\k^2^<i>N</i>,<i>N</i>')copper(II)
 4-aminobenzenesulfonate trihydrate
;
_journal_coeditor_code NC2017
_journal_issue 7
_journal_name_full 'Acta Crystallographica Section E'
_journal_page_first m1592
_journal_page_last m1594
_journal_paper_doi 10.1107/S1600536806022203
_journal_volume 62
_journal_year 2006
_chemical_formula_iupac '[Cu Cl (C12 H8 N2)2] (C6 H6 N O3 S), 3H2 O'
_chemical_formula_moiety 'C24 H16 Cl Cu N4, C6 H6 N O3 S -, 3H2 O'
_chemical_formula_sum 'C30 H26 Cl Cu N5 O6 S'
_chemical_formula_weight 683.61
_chemical_name_systematic
;
Chlorobis(1,10-phenanthroline-\k^2^N,N')copper(II) 4-aminobenzenesulfonate
trihydrate
;
_space_group_IT_number 2
_symmetry_cell_setting triclinic
_symmetry_space_group_name_Hall '-P 1'
_symmetry_space_group_name_H-M 'P -1'
_atom_sites_solution_hydrogens geom
_atom_sites_solution_primary direct
_atom_sites_solution_secondary difmap
_audit_creation_method SHELXL-97
_cell_angle_alpha 67.6820(10)
_cell_angle_beta 84.2430(10)
_cell_angle_gamma 79.3680(10)
_cell_formula_units_Z 2
_cell_length_a 8.1734(5)
_cell_length_b 13.3367(8)
_cell_length_c 14.9091(10)
_cell_measurement_reflns_used 2121
_cell_measurement_temperature 293(2)
_cell_measurement_theta_max 27.203
_cell_measurement_theta_min 2.2
_cell_volume 1476.81(16)
_computing_cell_refinement SMART
_computing_data_collection 'SMART (Bruker, 1999)'
_computing_data_reduction 'SAINT (Bruker, 1999)'
_computing_molecular_graphics 'SHELXTL (Siemens, 1995)'
_computing_publication_material SHELXTL
_computing_structure_refinement 'SHELXL97 (Sheldrick, 1997)'
_computing_structure_solution 'SHELXS97 (Sheldrick, 1997)'
_diffrn_ambient_temperature 293(2)
_diffrn_measured_fraction_theta_full 0.985
_diffrn_measured_fraction_theta_max 0.985
_diffrn_measurement_device_type 'Bruker SMART CCD area-detector'
_diffrn_measurement_method '\f and \w'
_diffrn_radiation_monochromator graphite
_diffrn_radiation_source 'fine-focus sealed tube'
_diffrn_radiation_type MoK\a
_diffrn_radiation_wavelength 0.71073
_diffrn_reflns_av_R_equivalents 0.0161
_diffrn_reflns_av_sigmaI/netI 0.0368
_diffrn_reflns_limit_h_max 9
_diffrn_reflns_limit_h_min -8
_diffrn_reflns_limit_k_max 15
_diffrn_reflns_limit_k_min -11
_diffrn_reflns_limit_l_max 17
_diffrn_reflns_limit_l_min -15
_diffrn_reflns_number 7595
_diffrn_reflns_theta_full 25.10
_diffrn_reflns_theta_max 25.10
_diffrn_reflns_theta_min 1.78
_diffrn_standards_number 0
_exptl_absorpt_coefficient_mu 0.954
_exptl_absorpt_correction_T_max 0.6956
_exptl_absorpt_correction_T_min 0.6495
_exptl_absorpt_correction_type multi-scan
_exptl_absorpt_process_details '(SADABS; Sheldrick, 2002)'
_exptl_crystal_colour green
_exptl_crystal_density_diffrn 1.537
_exptl_crystal_density_method 'not measured'
_exptl_crystal_description plate
_exptl_crystal_F_000 702
_exptl_crystal_size_max 0.35
_exptl_crystal_size_mid 0.33
_exptl_crystal_size_min 0.29
_refine_diff_density_max 0.338
_refine_diff_density_min -0.321
_refine_ls_extinction_method none
_refine_ls_goodness_of_fit_ref 1.086
_refine_ls_hydrogen_treatment constr
_refine_ls_matrix_type full
_refine_ls_number_parameters 409
_refine_ls_number_reflns 5178
_refine_ls_number_restraints 15
_refine_ls_restrained_S_all 1.101
_refine_ls_R_factor_all 0.0534
_refine_ls_R_factor_gt 0.0369
_refine_ls_shift/su_max 0.001
_refine_ls_shift/su_mean 0.000
_refine_ls_structure_factor_coef Fsqd
_refine_ls_weighting_details 'calc w=1/[\s^2^(Fo^2^)+(0.0560P)^2^] where P=(Fo^2^+2Fc^2^)/3'
_refine_ls_weighting_scheme calc
_refine_ls_wR_factor_gt 0.0973
_refine_ls_wR_factor_ref 0.1027
_reflns_number_gt 3770
_reflns_number_total 5178
_reflns_threshold_expression I>2\s(I)
_cod_data_source_file nc2017.cif
_cod_data_source_block I
_cod_database_code 2209611
_cod_database_fobs_code 2209611

loop_
_symmetry_equiv_pos_as_xyz
'x, y, z'
'-x, -y, -z'

loop_
_atom_site_type_symbol
_atom_site_label
_atom_site_fract_x
_atom_site_fract_y
_atom_site_fract_z
_atom_site_U_iso_or_equiv
_atom_site_adp_type
_atom_site_calc_flag
_atom_site_refinement_flags
_atom_site_occupancy
_atom_site_disorder_assembly
_atom_site_disorder_group
Cu Cu1 0.76030(4) 0.96783(3) 0.75822(2) 0.04419(13) Uani d . 1 . .
Cl Cl1 1.00910(9) 0.93488(7) 0.82929(5) 0.0587(2) Uani d . 1 . .
N N2 0.5366(3) 1.06256(18) 0.78544(16) 0.0448(6) Uani d . 1 . .
N N3 0.6707(3) 0.85383(18) 0.87281(16) 0.0447(6) Uani d . 1 . .
N N4 0.8271(3) 1.08498(18) 0.63819(16) 0.0434(6) Uani d . 1 . .
N N5 0.7066(3) 0.90686(18) 0.65389(16) 0.0425(5) Uani d . 1 . .
C C1 0.7441(4) 0.7509(2) 0.9153(2) 0.0563(8) Uani d . 1 . .
H H1 0.8428 0.7264 0.8878 0.068 Uiso calc R 1 . .
C C2 0.6784(5) 0.6783(3) 0.9997(2) 0.0651(9) Uani d . 1 . .
H H2 0.7319 0.6062 1.0276 0.078 Uiso calc R 1 . .
C C3 0.5352(5) 0.7141(3) 1.0404(2) 0.0662(10) Uani d . 1 . .
H H3 0.4905 0.6663 1.0969 0.079 Uiso calc R 1 . .
C C4 0.4537(4) 0.8226(3) 0.9982(2) 0.0508(8) Uani d . 1 . .
C C5 0.3063(4) 0.8686(3) 1.0374(2) 0.0654(10) Uani d . 1 . .
H H5 0.2573 0.8249 1.0944 0.078 Uiso calc R 1 . .
C C6 0.2359(4) 0.9747(4) 0.9934(3) 0.0677(10) Uani d . 1 . .
H H6 0.1401 1.0028 1.0208 0.081 Uiso calc R 1 . .
C C7 0.3074(4) 1.0442(3) 0.9050(2) 0.0527(8) Uani d . 1 . .
C C8 0.2397(4) 1.1536(3) 0.8543(3) 0.0693(10) Uani d . 1 . .
H H8 0.1404 1.1850 0.8762 0.083 Uiso calc R 1 . .
C C9 0.3203(5) 1.2137(3) 0.7729(3) 0.0719(10) Uani d . 1 . .
H H9 0.2753 1.2863 0.7386 0.086 Uiso calc R 1 . .
C C10 0.4701(4) 1.1672(2) 0.7403(2) 0.0579(8) Uani d . 1 . .
H H10 0.5250 1.2105 0.6856 0.070 Uiso calc R 1 . .
C C11 0.4544(3) 1.0024(2) 0.86657(19) 0.0423(7) Uani d . 1 . .
C C12 0.5285(3) 0.8900(2) 0.91313(18) 0.0419(7) Uani d . 1 . .
C C13 0.6470(4) 0.8171(2) 0.6633(2) 0.0553(8) Uani d . 1 . .
H H13 0.6232 0.7691 0.7255 0.066 Uiso calc R 1 . .
C C14 0.6184(4) 0.7914(3) 0.5845(3) 0.0618(9) Uani d . 1 . .
H H14 0.5757 0.7280 0.5941 0.074 Uiso calc R 1 . .
C C15 0.6537(4) 0.8602(3) 0.4936(3) 0.0610(9) Uani d . 1 . .
H H15 0.6374 0.8432 0.4405 0.073 Uiso calc R 1 . .
C C16 0.7149(3) 0.9571(2) 0.4792(2) 0.0466(7) Uani d . 1 . .
C C17 0.7559(4) 1.0342(3) 0.3872(2) 0.0581(8) Uani d . 1 . .
H H17 0.7401 1.0222 0.3314 0.070 Uiso calc R 1 . .
C C18 0.8173(4) 1.1242(3) 0.3791(2) 0.0604(9) Uani d . 1 . .
H H18 0.8429 1.1731 0.3177 0.073 Uiso calc R 1 . .
C C19 0.8442(3) 1.1468(2) 0.4623(2) 0.0470(7) Uani d . 1 . .
C C20 0.9116(4) 1.2374(2) 0.4600(2) 0.0590(9) Uani d . 1 . .
H H20 0.9397 1.2895 0.4009 0.071 Uiso calc R 1 . .
C C21 0.9354(4) 1.2488(2) 0.5436(3) 0.0616(9) Uani d . 1 . .
H H21 0.9807 1.3086 0.5419 0.074 Uiso calc R 1 . .
C C22 0.8928(4) 1.1714(2) 0.6330(2) 0.0567(8) Uani d . 1 . .
H H22 0.9106 1.1805 0.6899 0.068 Uiso calc R 1 . .
C C23 0.8039(3) 1.0720(2) 0.55480(19) 0.0397(6) Uani d . 1 . .
C C24 0.7398(3) 0.9758(2) 0.56252(19) 0.0393(6) Uani d . 1 . .
S S1 0.11579(9) 0.56459(7) 0.25897(5) 0.0513(2) Uani d D 1 . .
O O1 0.0607(4) 0.5000(3) 0.35310(19) 0.0876(11) Uani d PD 0.83 A 1
O O2 0.0197(3) 0.5674(3) 0.1819(2) 0.0755(9) Uani d PD 0.83 A 1
O O3 0.1201(4) 0.6771(2) 0.2506(3) 0.0928(11) Uani d PD 0.83 A 1
O O1' 0.0387(16) 0.4640(10) 0.2779(11) 0.072(4) Uiso d PD 0.17 A 2
O O2' 0.1043(16) 0.5851(11) 0.3465(8) 0.060(3) Uiso d PD 0.17 A 2
O O3' 0.0723(17) 0.6525(10) 0.1757(8) 0.065(3) Uiso d PD 0.17 A 2
N N1 0.8207(3) 0.3944(2) 0.18581(19) 0.0616(7) Uani d . 1 . .
H H1N1 0.8353 0.3835 0.1321 0.092 Uiso d R 1 . .
H H2N1 0.8923 0.4275 0.1973 0.092 Uiso d R 1 . .
C C25 0.6568(4) 0.4313(2) 0.2039(2) 0.0447(7) Uani d . 1 . .
C C26 0.6151(4) 0.4808(2) 0.2719(2) 0.0485(7) Uani d . 1 A .
H H26 0.6988 0.4881 0.3058 0.058 Uiso calc R 1 . .
C C27 0.4504(4) 0.5194(2) 0.2899(2) 0.0455(7) Uani d . 1 . .
H H27 0.4246 0.5523 0.3356 0.055 Uiso calc R 1 A .
C C28 0.3242(3) 0.5092(2) 0.23981(18) 0.0397(6) Uani d . 1 A .
C C29 0.3642(4) 0.4591(2) 0.1729(2) 0.0439(7) Uani d . 1 . .
H H29 0.2800 0.4511 0.1397 0.053 Uiso calc R 1 A .
C C30 0.5272(4) 0.4208(2) 0.1551(2) 0.0481(7) Uani d . 1 A .
H H30 0.5518 0.3873 0.1098 0.058 Uiso calc R 1 . .
O O4 0.5364(4) 0.3511(2) 0.5332(2) 0.1019(9) Uani d . 1 . .
O O5 0.2207(3) 0.4668(2) 0.52941(18) 0.0965(9) Uani d . 1 . .
H H1O5 0.1408 0.4718 0.5663 0.145 Uiso d R 1 . .
H H2O5 0.1932 0.4862 0.4732 0.145 Uiso d R 1 . .
O O6 0.1333(3) 0.6787(2) 0.98344(17) 0.0861(8) Uani d . 1 . .
H H1O6 0.0866 0.6591 1.0372 0.129 Uiso d R 1 . .
H H2O6 0.0945 0.7404 0.9468 0.129 Uiso d R 1 . .

loop_
_atom_site_aniso_label
_atom_site_aniso_U_11
_atom_site_aniso_U_22
_atom_site_aniso_U_33
_atom_site_aniso_U_12
_atom_site_aniso_U_13
_atom_site_aniso_U_23
Cu1 0.0521(2) 0.0414(2) 0.0359(2) -0.01438(16) 0.00316(15) -0.00876(15)
Cl1 0.0545(5) 0.0843(6) 0.0399(4) -0.0212(4) 0.0013(3) -0.0218(4)
N2 0.0562(15) 0.0414(13) 0.0366(13) -0.0098(12) -0.0039(11) -0.0125(11)
N3 0.0476(14) 0.0419(13) 0.0391(13) -0.0120(11) -0.0002(11) -0.0071(10)
N4 0.0500(14) 0.0404(13) 0.0408(13) -0.0116(11) 0.0031(11) -0.0153(10)
N5 0.0491(14) 0.0382(13) 0.0397(13) -0.0128(11) -0.0001(10) -0.0116(10)
C1 0.059(2) 0.0436(18) 0.0573(19) -0.0136(15) -0.0050(16) -0.0056(15)
C2 0.082(3) 0.0495(19) 0.052(2) -0.0173(18) -0.0135(18) 0.0006(16)
C3 0.088(3) 0.065(2) 0.0418(18) -0.042(2) -0.0048(18) -0.0018(16)
C4 0.0550(18) 0.069(2) 0.0352(16) -0.0319(16) -0.0004(14) -0.0168(15)
C5 0.068(2) 0.101(3) 0.0429(19) -0.046(2) 0.0109(17) -0.032(2)
C6 0.050(2) 0.117(3) 0.065(2) -0.033(2) 0.0137(17) -0.059(2)
C7 0.0454(17) 0.073(2) 0.0577(19) -0.0135(16) -0.0031(15) -0.0420(17)
C8 0.050(2) 0.084(3) 0.095(3) -0.0001(19) -0.008(2) -0.059(2)
C9 0.072(2) 0.055(2) 0.092(3) 0.0138(19) -0.026(2) -0.036(2)
C10 0.069(2) 0.0459(18) 0.058(2) -0.0044(17) -0.0145(17) -0.0174(15)
C11 0.0400(15) 0.0552(18) 0.0420(16) -0.0126(13) -0.0044(13) -0.0263(14)
C12 0.0476(17) 0.0495(17) 0.0329(14) -0.0196(14) -0.0013(13) -0.0147(13)
C13 0.066(2) 0.0443(17) 0.0558(19) -0.0191(15) -0.0009(16) -0.0137(15)
C14 0.067(2) 0.0495(19) 0.080(3) -0.0150(17) -0.0075(19) -0.0329(18)
C15 0.056(2) 0.072(2) 0.069(2) -0.0026(17) -0.0117(17) -0.0419(19)
C16 0.0411(16) 0.0553(18) 0.0445(17) 0.0028(14) -0.0051(13) -0.0236(14)
C17 0.059(2) 0.077(2) 0.0395(17) -0.0059(18) 0.0012(15) -0.0259(16)
C18 0.057(2) 0.072(2) 0.0340(17) 0.0016(18) 0.0069(14) -0.0070(15)
C19 0.0407(16) 0.0421(16) 0.0446(17) 0.0010(13) 0.0078(13) -0.0065(13)
C20 0.055(2) 0.0405(17) 0.061(2) -0.0089(15) 0.0156(16) 0.0003(15)
C21 0.067(2) 0.0361(17) 0.076(2) -0.0196(15) 0.0148(19) -0.0143(16)
C22 0.065(2) 0.0479(18) 0.062(2) -0.0175(16) 0.0069(16) -0.0239(16)
C23 0.0358(14) 0.0393(15) 0.0385(15) -0.0034(12) 0.0034(12) -0.0104(12)
C24 0.0347(14) 0.0384(15) 0.0405(15) -0.0034(12) 0.0018(12) -0.0118(12)
S1 0.0476(4) 0.0639(5) 0.0445(4) -0.0124(4) 0.0066(3) -0.0227(4)
O1 0.0675(19) 0.115(3) 0.0478(17) -0.0070(18) 0.0250(15) -0.0039(17)
O2 0.0497(16) 0.122(3) 0.0620(18) -0.0123(17) -0.0030(14) -0.0421(18)
O3 0.071(2) 0.064(2) 0.157(3) -0.0016(16) 0.001(2) -0.062(2)
N1 0.0544(16) 0.0597(17) 0.0685(18) -0.0027(13) 0.0039(14) -0.0257(14)
C25 0.0517(18) 0.0341(15) 0.0413(16) -0.0109(13) 0.0037(14) -0.0057(12)
C26 0.0509(18) 0.0485(17) 0.0441(16) -0.0117(14) -0.0023(14) -0.0129(14)
C27 0.0582(19) 0.0444(16) 0.0350(15) -0.0147(14) 0.0053(13) -0.0145(12)
C28 0.0487(16) 0.0352(14) 0.0358(15) -0.0173(13) 0.0044(12) -0.0105(12)
C29 0.0499(17) 0.0445(16) 0.0430(16) -0.0172(14) 0.0023(13) -0.0190(13)
C30 0.064(2) 0.0405(16) 0.0467(17) -0.0173(15) 0.0093(15) -0.0229(13)
O4 0.111(2) 0.094(2) 0.087(2) -0.0068(17) -0.0092(17) -0.0215(16)
O5 0.0644(16) 0.142(3) 0.0701(17) -0.0028(16) 0.0069(13) -0.0331(17)
O6 0.0956(19) 0.0935(19) 0.0601(15) 0.0024(15) -0.0060(14) -0.0254(14)

loop_
_atom_type_symbol
_atom_type_description
_atom_type_scat_dispersion_real
_atom_type_scat_dispersion_imag
_atom_type_scat_source
C C 0.0033 0.0016 'International Tables Vol C Tables 4.2.6.8 and 6.1.1.4'
H H 0.0000 0.0000 'International Tables Vol C Tables 4.2.6.8 and 6.1.1.4'
Cl Cl 0.1484 0.1585 'International Tables Vol C Tables 4.2.6.8 and 6.1.1.4'
Cu Cu 0.3201 1.2651 'International Tables Vol C Tables 4.2.6.8 and 6.1.1.4'
N N 0.0061 0.0033 'International Tables Vol C Tables 4.2.6.8 and 6.1.1.4'
O O 0.0106 0.0060 'International Tables Vol C Tables 4.2.6.8 and 6.1.1.4'
S S 0.1246 0.1234 'International Tables Vol C Tables 4.2.6.8 and 6.1.1.4'

loop_
_geom_angle_atom_site_label_1
_geom_angle_atom_site_label_2
_geom_angle_atom_site_label_3
_geom_angle
N4 Cu1 N3 174.18(10)
N4 Cu1 N2 95.70(9)
N3 Cu1 N2 80.49(9)
N4 Cu1 N5 80.59(9)
N3 Cu1 N5 96.22(9)
N2 Cu1 N5 106.64(9)
N4 Cu1 Cl1 93.93(7)
N3 Cu1 Cl1 91.87(7)
N2 Cu1 Cl1 126.75(7)
N5 Cu1 Cl1 126.60(7)
C10 N2 C11 117.4(3)
C10 N2 Cu1 131.7(2)
C11 N2 Cu1 110.82(18)
C1 N3 C12 119.0(2)
C1 N3 Cu1 125.9(2)
C12 N3 Cu1 114.87(18)
C22 N4 C23 118.7(2)
C22 N4 Cu1 126.6(2)
C23 N4 Cu1 114.75(18)
C13 N5 C24 117.4(2)
C13 N5 Cu1 131.6(2)
C24 N5 Cu1 110.98(17)
N3 C1 C2 122.3(3)
N3 C1 H1 118.9
C2 C1 H1 118.9
C3 C2 C1 119.0(3)
C3 C2 H2 120.5
C1 C2 H2 120.5
C2 C3 C4 120.6(3)
C2 C3 H3 119.7
C4 C3 H3 119.7
C3 C4 C12 116.5(3)
C3 C4 C5 124.6(3)
C12 C4 C5 118.8(3)
C6 C5 C4 121.4(3)
C6 C5 H5 119.3
C4 C5 H5 119.3
C5 C6 C7 120.8(3)
C5 C6 H6 119.6
C7 C6 H6 119.6
C11 C7 C8 116.9(3)
C11 C7 C6 119.0(3)
C8 C7 C6 124.0(3)
C9 C8 C7 119.4(3)
C9 C8 H8 120.3
C7 C8 H8 120.3
C8 C9 C10 120.5(3)
C8 C9 H9 119.8
C10 C9 H9 119.8
N2 C10 C9 121.8(3)
N2 C10 H10 119.1
C9 C10 H10 119.1
N2 C11 C7 123.9(3)
N2 C11 C12 116.1(2)
C7 C11 C12 120.0(3)
N3 C12 C4 122.6(3)
N3 C12 C11 117.6(2)
C4 C12 C11 119.9(3)
N5 C13 C14 123.1(3)
N5 C13 H13 118.5
C14 C13 H13 118.5
C15 C14 C13 119.1(3)
C15 C14 H14 120.5
C13 C14 H14 120.5
C14 C15 C16 120.3(3)
C14 C15 H15 119.9
C16 C15 H15 119.9
C24 C16 C15 116.6(3)
C24 C16 C17 118.8(3)
C15 C16 C17 124.6(3)
C18 C17 C16 121.3(3)
C18 C17 H17 119.4
C16 C17 H17 119.4
C17 C18 C19 121.8(3)
C17 C18 H18 119.1
C19 C18 H18 119.1
C20 C19 C23 116.5(3)
C20 C19 C18 125.1(3)
C23 C19 C18 118.3(3)
C21 C20 C19 119.9(3)
C21 C20 H20 120.0
C19 C20 H20 120.0
C20 C21 C22 120.6(3)
C20 C21 H21 119.7
C22 C21 H21 119.7
N4 C22 C21 121.3(3)
N4 C22 H22 119.3
C21 C22 H22 119.3
N4 C23 C19 122.9(3)
N4 C23 C24 117.6(2)
C19 C23 C24 119.4(3)
N5 C24 C16 123.6(3)
N5 C24 C23 116.0(2)
C16 C24 C23 120.4(2)
O3' S1 O1 145.4(6)
O3' S1 O2' 117.1(8)
O1 S1 O2' 50.8(5)
O3' S1 O2 53.0(6)
O1 S1 O2 114.0(2)
O2' S1 O2 143.6(5)
O3' S1 O3 58.5(6)
O1 S1 O3 111.5(2)
O2' S1 O3 62.6(6)
O2 S1 O3 109.3(2)
O3' S1 O1' 116.6(9)
O1 S1 O1' 57.8(6)
O2' S1 O1' 108.2(8)
O2 S1 O1' 64.0(6)
O3 S1 O1' 156.5(5)
O3' S1 C28 106.3(6)
O1 S1 C28 108.31(15)
O2' S1 C28 108.7(5)
O2 S1 C28 107.68(14)
O3 S1 C28 105.58(15)
O1' S1 C28 97.9(5)
C25 N1 H1N1 112.5
C25 N1 H2N1 115.3
H1N1 N1 H2N1 116.2
N1 C25 C26 120.5(3)
N1 C25 C30 121.7(3)
C26 C25 C30 117.8(3)
C27 C26 C25 121.0(3)
C27 C26 H26 119.5
C25 C26 H26 119.5
C28 C27 C26 120.2(3)
C28 C27 H27 119.9
C26 C27 H27 119.9
C29 C28 C27 119.3(3)
C29 C28 S1 120.9(2)
C27 C28 S1 119.8(2)
C30 C29 C28 120.6(3)
C30 C29 H29 119.7
C28 C29 H29 119.7
C29 C30 C25 121.2(3)
C29 C30 H30 119.4
C25 C30 H30 119.4
H1O5 O5 H2O5 112.3
H1O6 O6 H2O6 114.1

loop_
_geom_bond_atom_site_label_1
_geom_bond_atom_site_label_2
_geom_bond_distance
_geom_bond_publ_flag
Cu1 N4 1.984(2) y
Cu1 N3 1.989(2) y
Cu1 N2 2.119(2) y
Cu1 N5 2.122(2) y
Cu1 Cl1 2.2804(9) y
N2 C10 1.333(4) ?
N2 C11 1.363(3) ?
N3 C1 1.325(3) ?
N3 C12 1.348(3) ?
N4 C22 1.332(4) ?
N4 C23 1.354(3) ?
N5 C13 1.328(4) ?
N5 C24 1.357(3) ?
C1 C2 1.393(4) ?
C1 H1 0.9300 ?
C2 C3 1.356(5) ?
C2 H2 0.9300 ?
C3 C4 1.404(5) ?
C3 H3 0.9300 ?
C4 C12 1.404(4) ?
C4 C5 1.424(5) ?
C5 C6 1.354(5) ?
C5 H5 0.9300 ?
C6 C7 1.433(5) ?
C6 H6 0.9300 ?
C7 C11 1.394(4) ?
C7 C8 1.398(5) ?
C8 C9 1.358(5) ?
C8 H8 0.9300 ?
C9 C10 1.396(5) ?
C9 H9 0.9300 ?
C10 H10 0.9300 ?
C11 C12 1.433(4) ?
C13 C14 1.394(4) ?
C13 H13 0.9300 ?
C14 C15 1.355(5) ?
C14 H14 0.9300 ?
C15 C16 1.404(4) ?
C15 H15 0.9300 ?
C16 C24 1.397(4) ?
C16 C17 1.420(4) ?
C17 C18 1.345(4) ?
C17 H17 0.9300 ?
C18 C19 1.429(4) ?
C18 H18 0.9300 ?
C19 C20 1.405(4) ?
C19 C23 1.411(4) ?
C20 C21 1.349(5) ?
C20 H20 0.9300 ?
C21 C22 1.399(4) ?
C21 H21 0.9300 ?
C22 H22 0.9300 ?
C23 C24 1.434(4) ?
S1 O3' 1.368(10) ?
S1 O1 1.419(3) ?
S1 O2' 1.423(10) ?
S1 O2 1.441(3) ?
S1 O3 1.465(3) ?
S1 O1' 1.505(11) ?
S1 C28 1.769(3) ?
N1 C25 1.376(4) ?
N1 H1N1 0.8600 ?
N1 H2N1 0.8601 ?
C25 C26 1.392(4) ?
C25 C30 1.399(4) ?
C26 C27 1.388(4) ?
C26 H26 0.9300 ?
C27 C28 1.386(4) ?
C27 H27 0.9300 ?
C28 C29 1.381(4) ?
C29 C30 1.374(4) ?
C29 H29 0.9300 ?
C30 H30 0.9300 ?
O5 H1O5 0.8200 ?
O5 H2O5 0.8200 ?
O6 H1O6 0.8201 ?
O6 H2O6 0.8201 ?

loop_
_geom_hbond_atom_site_label_D
_geom_hbond_atom_site_label_H
_geom_hbond_atom_site_label_A
_geom_hbond_site_symmetry_A
_geom_hbond_distance_DH
_geom_hbond_distance_HA
_geom_hbond_distance_DA
_geom_hbond_angle_DHA
_geom_hbond_publ_flag
N1 H1N1 O6 2_666 0.86 2.15 3.000(4) 168.0 y
N1 H2N1 O1' 1_655 0.86 2.01 2.826(13) 157.0 ?
N1 H2N1 O2 1_655 0.86 2.23 3.040(4) 157.3 y
O5 H1O5 O1 2_566 0.82 2.00 2.822(3) 174.1 y
O5 H1O5 O2' 2_566 0.82 2.36 3.111(13) 152.6 ?
O5 H2O5 O2' . 0.82 1.97 2.744(12) 158.2 ?
O5 H2O5 O1 . 0.82 2.12 2.900(4) 160.0 y
O6 H1O6 O3' 1_556 0.82 2.03 2.757(13) 148.3 ?
O6 H1O6 O2 1_556 0.82 2.11 2.905(4) 163.2 y
O6 H2O6 Cl1 1_455 0.82 2.53 3.348(3) 173.4 ?
N1 H2N1 O1' 1_655 0.86 2.01 2.826(13) 157.0 ?
N1 H1N1 O6 2_666 0.86 2.15 3.000(4) 168.0 y
